data_7227737
loop_
_publ_author_name
'Jiang, Lin'
'Liu, Bin'
'Zhao, Hao-Wen'
'Tian, Jin-Lei'
'Liu, Xin'
'Yan, Shi-Ping'

_publ_section_title
;
 Compartmental ligand approach for constructing 3d--4f heterometallic
 [CuII5LnIII2] clusters: synthesis and magnetostructural properties
;
_journal_issue 13
_journal_name_full CrystEngComm
_journal_page_first 1816
_journal_paper_doi 10.1039/C6CE02519F
_journal_volume 19
_journal_year 2017
_chemical_formula_moiety 'C46 H62 Cu5 N4 O22 Tm2, 2(N O3), 2(C2 H6 O)'
_chemical_formula_sum 'C50 H74 Cu5 N6 O30 Tm2'
_chemical_formula_weight 1894.71
_chemical_name_systematic
;
 ? 
;
_space_group_crystal_system monoclinic
_space_group_IT_number 14
_space_group_name_Hall '-P 2ybc'
_space_group_name_H-M_alt 'P 1 21/c 1'
_symmetry_space_group_name_Hall '-P 2ybc'
_symmetry_space_group_name_H-M 'P 1 21/c 1'
_atom_sites_solution_hydrogens geom
_atom_sites_solution_primary direct
_atom_sites_solution_secondary difmap
_audit_creation_date 2016-06-17
_audit_creation_method
;
Olex2 1.2
(compiled 2016.02.19 svn.r3266 for OlexSys, GUI svn.r5155)
;
_audit_update_record
;
2017-02-14 deposited with the CCDC.
2017-02-24 downloaded from the CCDC.
;
_cell_angle_alpha 90.00
_cell_angle_beta 104.605(3)
_cell_angle_gamma 90.00
_cell_formula_units_Z 2
_cell_length_a 12.8616(3)
_cell_length_b 16.2208(4)
_cell_length_c 18.8147(5)
_cell_measurement_reflns_used 4388
_cell_measurement_temperature 293(2)
_cell_measurement_theta_max 28.7230
_cell_measurement_theta_min 2.9918
_cell_volume 3798.39(17)
_computing_molecular_graphics 'Olex2 (Dolomanov et al., 2009)'
_computing_publication_material 'Olex2 (Dolomanov et al., 2009)'
_computing_structure_refinement 'XL (Sheldrick, 2008)'
_computing_structure_solution 'ShelXS (Sheldrick, 2008)'
_diffrn_ambient_temperature 293(2)
_diffrn_measured_fraction_theta_full 0.998
_diffrn_measured_fraction_theta_max 0.998
_diffrn_measurement_device_type 'SuperNova, Single source at offset), Eos'
_diffrn_radiation_monochromator graphite
_diffrn_radiation_type MoK\a
_diffrn_radiation_wavelength 0.71073
_diffrn_reflns_av_R_equivalents 0.0000
_diffrn_reflns_av_unetI/netI 0.0716
_diffrn_reflns_limit_h_max 14
_diffrn_reflns_limit_h_min -15
_diffrn_reflns_limit_k_max 19
_diffrn_reflns_limit_k_min 0
_diffrn_reflns_limit_l_max 22
_diffrn_reflns_limit_l_min 0
_diffrn_reflns_number 6696
_diffrn_reflns_theta_full 25.01
_diffrn_reflns_theta_max 25.01
_diffrn_reflns_theta_min 3.00
_diffrn_source 'fine-focus sealed tube'
_exptl_absorpt_coefficient_mu 3.760
_exptl_crystal_density_diffrn 1.657
_exptl_crystal_density_method 'not measured'
_exptl_crystal_description block
_exptl_crystal_F_000 1878
_refine_diff_density_max 0.931
_refine_diff_density_min -1.025
_refine_diff_density_rms 0.122
_refine_ls_extinction_method none
_refine_ls_goodness_of_fit_ref 1.044
_refine_ls_hydrogen_treatment mixed
_refine_ls_matrix_type full
_refine_ls_number_parameters 435
_refine_ls_number_reflns 6696
_refine_ls_number_restraints 449
_refine_ls_restrained_S_all 1.071
_refine_ls_R_factor_all 0.0810
_refine_ls_R_factor_gt 0.0465
_refine_ls_shift/su_max 0.004
_refine_ls_shift/su_mean 0.000
_refine_ls_structure_factor_coef Fsqd
_refine_ls_weighting_details 'calc w=1/[\s^2^(Fo^2^)+(0.0525P)^2^+0.0000P] where P=(Fo^2^+2Fc^2^)/3'
_refine_ls_weighting_scheme calc
_refine_ls_wR_factor_gt 0.1125
_refine_ls_wR_factor_ref 0.1290
_reflns_number_gt 4360
_reflns_number_total 6696
_reflns_threshold_expression >2sigma(I)
_cod_data_source_file c6ce02519f2.cif
_cod_data_source_block 0425-nk-jl-1_sq_d
_cod_depositor_comments 'Adding full bibliography for 7227732--7227739.cif.'
_cod_database_code 7227737
_olex2_refinement_description
;
1. Fixed Uiso
 At 1.2 times of:
  All C(H) groups, All C(H,H) groups, All N(H) groups
 At 1.5 times of:
  All C(H,H,H) groups, All O(H) groups
2. Restrained distances
 C24-C25
 1.3 with sigma of 0.02
 C24-C25
 1.4 with sigma of 0.02
 C25-C24
 1.4 with sigma of 0.02
 C25-C24
 1.5 with sigma of 0.02
 H16-H19B
 1.9 with sigma of 0.02
3. Rigid bond restraints
 All non-hydrogen atoms
 with sigma for 1-2 distances of 0.005 and sigma for 1-3 distances of 0.005
4. Uiso/Uaniso restraints and constraints
All non-hydrogen atoms have similar U: within 2A with sigma of 0.005 and sigma
for terminal atoms of 0.01
5.a Ternary CH refined with riding coordinates:
 N1(H1), C10(H10), N2(H2)
5.b Secondary CH2 refined with riding coordinates:
 C12(H12A,H12B), C11(H11A,H11B), C9(H9A,H9B), C8(H8A,H8B), C24(H24A,H24B)
5.c Aromatic/amide H refined with riding coordinates:
 C15(H15), C5(H5), C14(H14), C16(H16), C4(H4), C6(H6A)
5.d Idealised Me refined as rotating group:
 C21(H21A,H21B,H21C), C1(H1A,H1B,H1C), C19(H19A,H19B,H19C), C23(H23A,H23B,
 H23C), C25(H25A,H25B,H25C)
5.e Idealised tetrahedral OH refined as rotating group:
 O15(H15A)
;
_olex2_submission_special_instructions 'No special instructions were received'

loop_
_space_group_symop_id
_space_group_symop_operation_xyz
1 'x, y, z'
2 '-x, y+1/2, -z+1/2'
3 '-x, -y, -z'
4 'x, -y-1/2, z-1/2'

loop_
_atom_site_label
_atom_site_type_symbol
_atom_site_fract_x
_atom_site_fract_y
_atom_site_fract_z
_atom_site_U_iso_or_equiv
_atom_site_adp_type
_atom_site_occupancy
_atom_site_calc_flag
_atom_site_site_symmetry_order
_atom_site_refinement_flags_posn
_atom_site_refinement_flags_adp
_atom_site_refinement_flags_occupancy
Tm1 Tm 0.24065(2) 1.00236(2) 0.618543(16) 0.04112(14) Uani 1 d 1 . U .
Cu3 Cu 0.0000 1.0000 0.5000 0.0389(3) Uani 1 d 2 S TU P
Cu2 Cu -0.13992(7) 0.83963(6) 0.48811(5) 0.0452(3) Uani 1 d 1 . U .
Cu1 Cu 0.07120(7) 0.85570(6) 0.63530(5) 0.0460(3) Uani 1 d 1 . U .
O6 O 0.0568(4) 0.9742(3) 0.6043(2) 0.0421(9) Uani 1 d 1 . U .
O7 O -0.1414(4) 0.9587(4) 0.4968(3) 0.0391(10) Uani 1 d 1 . U .
O3 O -0.0768(4) 0.8205(3) 0.5913(2) 0.0469(9) Uani 1 d 1 . U .
O2 O 0.2149(4) 0.8951(3) 0.6924(2) 0.0481(10) Uani 1 d 1 . U .
O9 O 0.2617(4) 0.8949(3) 0.5484(3) 0.0562(12) Uani 1 d 1 . U .
N1 N 0.0924(5) 0.7450(4) 0.6823(3) 0.0511(12) Uani 1 d 1 . U .
H1 H 0.1229 0.7122 0.6540 0.061 Uiso 1 calc 1 R . .
O4 O -0.1672(4) 0.8682(3) 0.3843(2) 0.0475(11) Uani 1 d 1 . U .
O1 O 0.4107(4) 0.9381(4) 0.6918(3) 0.0571(13) Uani 1 d 1 . U .
O5 O -0.2860(4) 0.9207(4) 0.2607(3) 0.0608(14) Uani 1 d 1 . U .
C2 C 0.2949(6) 0.8405(5) 0.7237(4) 0.0524(13) Uani 1 d 1 . U .
O10 O -0.3173(4) 0.8259(4) 0.4913(3) 0.0647(14) Uani 1 d 1 . U .
C10 C -0.0871(6) 0.7332(5) 0.6052(4) 0.0493(13) Uani 1 d 1 . U .
H10 H -0.1617 0.7223 0.6062 0.059 Uiso 1 calc 1 R . .
C21 C 0.2303(7) 0.7923(6) 0.4569(5) 0.085(3) Uani 1 d 1 . U .
H21A H 0.2533 0.8268 0.4224 0.127 Uiso 1 calc 1 GR . .
H21B H 0.1715 0.7584 0.4314 0.127 Uiso 1 calc 1 GR . .
H21C H 0.2888 0.7578 0.4819 0.127 Uiso 1 calc 1 GR . .
C18 C -0.1978(6) 0.8106(5) 0.3301(4) 0.0485(13) Uani 1 d 1 . U .
C15 C -0.2611(6) 0.7045(6) 0.2114(4) 0.0590(16) Uani 1 d 1 . U .
H15 H -0.2820 0.6683 0.1721 0.071 Uiso 1 calc 1 R . .
N2 N -0.1311(5) 0.7196(4) 0.4725(3) 0.0524(11) Uani 1 d 1 . U .
H2 H -0.1983 0.6983 0.4655 0.063 Uiso 1 calc 1 R . .
C17 C -0.2614(6) 0.8379(6) 0.2627(4) 0.0527(14) Uani 1 d 1 . U .
C3 C 0.3998(6) 0.8627(6) 0.7238(4) 0.0582(14) Uani 1 d 1 . U .
C5 C 0.4645(7) 0.7392(6) 0.7854(5) 0.0737(18) Uani 1 d 1 . U .
H5 H 0.5211 0.7043 0.8067 0.088 Uiso 1 calc 1 R . .
C12 C -0.0921(6) 0.7004(5) 0.4068(4) 0.0566(15) Uani 1 d 1 . U .
H12A H -0.0839 0.6412 0.4037 0.068 Uiso 1 calc 1 R . .
H12B H -0.0219 0.7252 0.4124 0.068 Uiso 1 calc 1 R . .
C13 C -0.1654(6) 0.7305(5) 0.3371(4) 0.0517(14) Uani 1 d 1 . U .
O11 O 0.3692(4) 1.0673(4) 0.5813(3) 0.0576(14) Uani 1 d 1 . U .
C20 C 0.1948(8) 0.8449(6) 0.5117(5) 0.0655(15) Uani 1 d 1 . U .
C22 C -0.3832(7) 0.8775(6) 0.4637(5) 0.0601(18) Uani 1 d 1 . U .
O13 O -0.2293(8) 0.9930(6) 0.6119(5) 0.134(3) Uani 1 d 1 . U .
C7 C 0.2750(6) 0.7689(6) 0.7564(4) 0.0566(14) Uani 1 d 1 . U .
C11 C -0.0636(6) 0.6853(5) 0.5423(4) 0.0554(14) Uani 1 d 1 . U .
H11A H 0.0119 0.6902 0.5431 0.066 Uiso 1 calc 1 R . .
H11B H -0.0801 0.6275 0.5465 0.066 Uiso 1 calc 1 R . .
C14 C -0.1991(6) 0.6758(6) 0.2773(4) 0.0576(16) Uani 1 d 1 . U .
H14 H -0.1794 0.6205 0.2824 0.069 Uiso 1 calc 1 R . .
C16 C -0.2927(7) 0.7853(5) 0.2026(4) 0.0576(16) Uani 1 d 1 . U .
H16 H -0.3340 0.8045 0.1577 0.069 Uiso 1 calc 1 DR . .
C4 C 0.4853(7) 0.8117(6) 0.7544(4) 0.0678(17) Uani 1 d 1 . U .
H4 H 0.5551 0.8262 0.7539 0.081 Uiso 1 calc 1 R . .
C9 C -0.0161(6) 0.7118(5) 0.6786(4) 0.0519(14) Uani 1 d 1 . U .
H9A H -0.0442 0.7356 0.7172 0.062 Uiso 1 calc 1 R . .
H9B H -0.0127 0.6524 0.6849 0.062 Uiso 1 calc 1 R . .
C8 C 0.1640(6) 0.7452(5) 0.7565(4) 0.0561(15) Uani 1 d 1 . U .
H8A H 0.1647 0.6906 0.7778 0.067 Uiso 1 calc 1 R . .
H8B H 0.1366 0.7835 0.7870 0.067 Uiso 1 calc 1 R . .
N3 N -0.1807(11) 1.0177(7) 0.6723(7) 0.124(3) Uani 1 d 1 . U .
C6 C 0.3612(7) 0.7169(6) 0.7856(4) 0.0677(17) Uani 1 d 1 . U .
H6A H 0.3490 0.6665 0.8055 0.081 Uiso 1 calc 1 R . .
O14 O -0.2304(7) 1.0239(5) 0.7212(5) 0.127(3) Uani 1 d 1 . U .
C1 C 0.5187(7) 0.9629(7) 0.6979(5) 0.089(3) Uani 1 d 1 . U .
H1A H 0.5488 0.9303 0.6655 0.134 Uiso 1 calc 1 GR . .
H1B H 0.5601 0.9552 0.7476 0.134 Uiso 1 calc 1 GR . .
H1C H 0.5200 1.0201 0.6849 0.134 Uiso 1 calc 1 GR . .
C19 C -0.3329(9) 0.9566(6) 0.1904(4) 0.095(3) Uani 1 d 1 . U .
H19A H -0.3765 1.0029 0.1964 0.142 Uiso 1 calc 1 GR . .
H19B H -0.3767 0.9164 0.1592 0.142 Uiso 1 calc 1 DGR . .
H19C H -0.2769 0.9747 0.1686 0.142 Uiso 1 calc 1 GR . .
O12 O -0.0784(8) 1.0284(6) 0.6908(5) 0.147(3) Uani 1 d 1 . U .
C23 C -0.4870(6) 0.8811(7) 0.4858(5) 0.085(3) Uani 1 d 1 . U .
H23A H -0.5071 0.8266 0.4970 0.128 Uiso 1 calc 1 GR . .
H23B H -0.5419 0.9036 0.4462 0.128 Uiso 1 calc 1 GR . .
H23C H -0.4785 0.9156 0.5284 0.128 Uiso 1 calc 1 GR . .
O15 O -0.3486(9) 0.6623(6) 0.5138(6) 0.167(4) Uani 1 d 1 . U .
H15A H -0.3575 0.7122 0.5089 0.250 Uiso 1 calc 1 GR . .
C24 C -0.4241(11) 0.6235(11) 0.4641(9) 0.205(5) Uani 1 d 1 D U .
H24A H -0.4070 0.5653 0.4707 0.246 Uiso 1 calc 1 R . .
H24B H -0.4122 0.6385 0.4169 0.246 Uiso 1 calc 1 R . .
C25 C -0.5325(11) 0.6289(10) 0.4556(10) 0.224(6) Uani 1 d 1 D U .
H25A H -0.5493 0.6153 0.5012 0.336 Uiso 1 calc 1 GR . .
H25B H -0.5684 0.5911 0.4182 0.336 Uiso 1 calc 1 GR . .
H25C H -0.5560 0.6840 0.4416 0.336 Uiso 1 calc 1 GR . .
H6 H -0.005(6) 0.997(4) 0.623(4) 0.06(2) Uiso 1 d 1 . . .
H7 H -0.158(5) 0.963(5) 0.529(3) 0.04(2) Uiso 1 d 1 . . .
O8 O 0.1043(5) 0.8357(4) 0.5187(3) 0.0819(15) Uani 1 d 1 . U .

loop_
_atom_site_aniso_label
_atom_site_aniso_U_11
_atom_site_aniso_U_22
_atom_site_aniso_U_33
_atom_site_aniso_U_23
_atom_site_aniso_U_13
_atom_site_aniso_U_12
Tm1 0.0382(2) 0.0400(3) 0.0429(2) 0.00068(16) 0.00595(15) -0.00058(17)
Cu3 0.0371(7) 0.0394(8) 0.0389(6) 0.0032(6) 0.0071(5) -0.0043(6)
Cu2 0.0490(6) 0.0380(6) 0.0481(5) 0.0018(4) 0.0114(4) -0.0013(5)
Cu1 0.0399(5) 0.0437(6) 0.0542(5) 0.0112(5) 0.0117(4) 0.0009(5)
O6 0.0381(18) 0.046(2) 0.041(2) 0.0090(19) 0.0067(18) -0.0002(19)
O7 0.038(2) 0.039(2) 0.042(2) 0.004(2) 0.0140(19) -0.0010(19)
O3 0.0482(18) 0.041(2) 0.0513(18) 0.0059(17) 0.0127(16) -0.0032(17)
O2 0.0428(19) 0.046(2) 0.052(2) 0.0093(18) 0.0053(16) 0.0045(17)
O9 0.059(3) 0.052(3) 0.059(3) -0.012(2) 0.018(2) 0.000(2)
N1 0.047(2) 0.045(2) 0.062(2) 0.006(2) 0.015(2) 0.004(2)
O4 0.055(2) 0.039(2) 0.0474(19) -0.0016(18) 0.0102(19) -0.004(2)
O1 0.0393(19) 0.063(3) 0.063(3) 0.013(2) 0.003(2) 0.000(2)
O5 0.070(3) 0.057(3) 0.048(2) -0.003(2) 0.002(2) 0.006(3)
C2 0.048(2) 0.052(3) 0.053(3) 0.012(2) 0.005(2) 0.007(2)
O10 0.047(2) 0.058(4) 0.091(4) 0.018(3) 0.021(2) -0.005(2)
C10 0.052(3) 0.040(3) 0.057(2) 0.012(2) 0.017(2) -0.005(2)
C21 0.087(6) 0.081(6) 0.094(6) -0.042(4) 0.037(4) -0.016(5)
C18 0.051(3) 0.044(3) 0.054(2) -0.006(2) 0.018(2) -0.005(3)
C15 0.066(4) 0.055(3) 0.062(3) -0.015(3) 0.025(3) -0.012(3)
N2 0.057(3) 0.040(2) 0.060(2) 0.001(2) 0.015(2) -0.005(2)
C17 0.055(3) 0.052(3) 0.052(2) -0.008(2) 0.014(2) -0.001(3)
C3 0.047(2) 0.060(3) 0.062(3) 0.014(3) 0.004(2) 0.008(2)
C5 0.059(3) 0.066(4) 0.088(4) 0.020(3) 0.004(3) 0.018(3)
C12 0.063(3) 0.043(3) 0.066(3) -0.004(3) 0.021(2) -0.004(3)
C13 0.056(3) 0.043(3) 0.060(2) -0.005(2) 0.022(2) -0.007(3)
O11 0.046(3) 0.055(4) 0.069(3) 0.010(3) 0.010(2) -0.009(2)
C20 0.073(3) 0.066(4) 0.065(3) -0.021(3) 0.033(3) -0.018(3)
C22 0.045(3) 0.056(4) 0.080(4) 0.007(4) 0.017(3) -0.011(3)
O13 0.156(6) 0.152(8) 0.119(6) -0.029(5) 0.078(5) -0.006(5)
C7 0.054(2) 0.052(3) 0.060(3) 0.015(3) 0.007(2) 0.009(2)
C11 0.063(3) 0.040(3) 0.063(3) 0.006(3) 0.015(3) -0.003(3)
C14 0.064(4) 0.046(3) 0.067(3) -0.010(3) 0.026(3) -0.009(3)
C16 0.062(4) 0.057(3) 0.055(3) -0.010(3) 0.017(3) -0.007(3)
C4 0.052(3) 0.067(4) 0.079(4) 0.019(3) 0.006(3) 0.015(3)
C9 0.053(3) 0.046(3) 0.059(3) 0.012(3) 0.018(2) -0.004(3)
C8 0.057(3) 0.050(3) 0.059(3) 0.012(3) 0.011(3) 0.006(3)
N3 0.137(6) 0.127(6) 0.136(6) -0.033(5) 0.086(5) 0.001(5)
C6 0.061(3) 0.060(4) 0.076(3) 0.019(3) 0.006(3) 0.012(3)
O14 0.156(6) 0.124(7) 0.133(5) -0.019(5) 0.095(5) 0.002(5)
C1 0.040(3) 0.103(7) 0.110(6) 0.030(6) -0.011(4) -0.015(4)
C19 0.135(7) 0.085(6) 0.049(4) 0.001(4) -0.005(5) 0.020(6)
O12 0.133(6) 0.143(7) 0.192(7) -0.046(6) 0.092(5) -0.010(6)
C23 0.060(5) 0.074(7) 0.128(7) 0.006(6) 0.037(5) -0.003(4)
O15 0.154(8) 0.126(8) 0.183(8) 0.033(7) -0.025(6) -0.058(7)
C24 0.156(9) 0.163(10) 0.245(10) 0.023(9) -0.046(9) -0.060(9)
C25 0.157(9) 0.183(12) 0.287(12) 0.016(11) -0.028(11) -0.054(11)
O8 0.086(3) 0.093(4) 0.079(3) -0.039(3) 0.043(3) -0.036(3)

loop_
_atom_type_symbol
_atom_type_description
_atom_type_scat_dispersion_real
_atom_type_scat_dispersion_imag
_atom_type_scat_source
C C 0.0033 0.0016 'International Tables Vol C Tables 4.2.6.8 and 6.1.1.4'
H H 0.0000 0.0000 'International Tables Vol C Tables 4.2.6.8 and 6.1.1.4'
Cu Cu 0.3201 1.2651 'International Tables Vol C Tables 4.2.6.8 and 6.1.1.4'
N N 0.0061 0.0033 'International Tables Vol C Tables 4.2.6.8 and 6.1.1.4'
O O 0.0106 0.0060 'International Tables Vol C Tables 4.2.6.8 and 6.1.1.4'
Tm Tm -0.3139 5.2483 'International Tables Vol C Tables 4.2.6.8 and 6.1.1.4'

loop_
_geom_angle_atom_site_label_1
_geom_angle_atom_site_label_2
_geom_angle_atom_site_label_3
_geom_angle
_geom_angle_site_symmetry_1
_geom_angle_site_symmetry_3
Cu2 Tm1 Cu3 56.432(17) 3_576 .
Cu1 Tm1 Cu3 61.962(16) . .
Cu1 Tm1 Cu2 116.73(2) . 3_576
O6 Tm1 Cu3 35.37(11) . .
O6 Tm1 Cu2 81.56(12) . 3_576
O6 Tm1 Cu1 37.03(12) . .
O6 Tm1 O1 134.03(17) . .
O6 Tm1 O5 101.29(18) . 3_576
O7 Tm1 Cu3 34.27(13) 3_576 .
O7 Tm1 Cu2 34.94(14) 3_576 3_576
O7 Tm1 Cu1 93.73(14) 3_576 .
O7 Tm1 O6 69.23(17) 3_576 .
O7 Tm1 O1 146.19(18) 3_576 .
O7 Tm1 O5 131.02(19) 3_576 3_576
O2 Tm1 Cu3 98.32(11) . .
O2 Tm1 Cu2 148.98(12) . 3_576
O2 Tm1 Cu1 36.60(11) . .
O2 Tm1 O6 68.22(16) . .
O2 Tm1 O7 130.08(18) . 3_576
O2 Tm1 O1 65.86(17) . .
O2 Tm1 O5 82.34(18) . 3_576
O9 Tm1 Cu3 80.02(13) . .
O9 Tm1 Cu2 109.38(13) . 3_576
O9 Tm1 Cu1 71.10(14) . .
O9 Tm1 O6 92.79(19) . .
O9 Tm1 O7 77.30(19) . 3_576
O9 Tm1 O2 79.91(19) . .
O9 Tm1 O4 143.73(17) . 3_576
O9 Tm1 O1 77.37(18) . .
O9 Tm1 O5 151.34(19) . 3_576
O4 Tm1 Cu3 71.78(12) 3_576 .
O4 Tm1 Cu2 35.17(11) 3_576 3_576
O4 Tm1 Cu1 112.58(12) 3_576 .
O4 Tm1 O6 77.27(18) 3_576 .
O4 Tm1 O7 66.52(18) 3_576 3_576
O4 Tm1 O2 125.73(17) 3_576 .
O4 Tm1 O1 133.77(18) 3_576 .
O4 Tm1 O5 64.54(17) 3_576 3_576
O1 Tm1 Cu3 154.31(13) . .
O1 Tm1 Cu2 144.21(13) . 3_576
O1 Tm1 Cu1 98.85(13) . .
O1 Tm1 O5 74.88(17) . 3_576
O5 Tm1 Cu3 124.95(12) 3_576 .
O5 Tm1 Cu2 97.39(13) 3_576 3_576
O5 Tm1 Cu1 106.21(13) 3_576 .
O11 Tm1 Cu3 115.81(13) . .
O11 Tm1 Cu2 69.50(14) . 3_576
O11 Tm1 Cu1 159.57(15) . .
O11 Tm1 O6 149.66(17) . .
O11 Tm1 O7 81.55(18) . 3_576
O11 Tm1 O2 141.43(18) . .
O11 Tm1 O9 88.5(2) . .
O11 Tm1 O4 83.88(19) . 3_576
O11 Tm1 O1 75.75(18) . .
O11 Tm1 O5 91.57(19) . 3_576
Tm1 Cu3 Tm1 180.0 . 3_576
O6 Cu3 Tm1 44.11(15) 3_576 3_576
O6 Cu3 Tm1 135.89(15) 3_576 .
O6 Cu3 Tm1 135.89(15) . 3_576
O6 Cu3 Tm1 44.11(15) . .
O6 Cu3 O6 180.000(1) . 3_576
O7 Cu3 Tm1 42.55(15) . 3_576
O7 Cu3 Tm1 42.55(15) 3_576 .
O7 Cu3 Tm1 137.45(15) 3_576 3_576
O7 Cu3 Tm1 137.45(15) . .
O7 Cu3 O6 93.9(2) 3_576 3_576
O7 Cu3 O6 86.1(2) 3_576 .
O7 Cu3 O6 86.1(2) . 3_576
O7 Cu3 O6 93.9(2) . .
O7 Cu3 O7 180.0(3) 3_576 .
O7 Cu2 Tm1 43.06(15) . 3_576
O7 Cu2 O4 81.1(2) . .
O7 Cu2 O10 93.6(2) . .
O7 Cu2 N2 174.9(2) . .
O3 Cu2 Tm1 137.27(16) . 3_576
O3 Cu2 O7 94.9(2) . .
O3 Cu2 O4 165.5(2) . .
O3 Cu2 O10 97.2(2) . .
O3 Cu2 N2 88.0(2) . .
O4 Cu2 Tm1 42.75(15) . 3_576
O4 Cu2 O10 96.9(2) . .
O4 Cu2 N2 95.0(2) . .
O10 Cu2 Tm1 81.51(15) . 3_576
N2 Cu2 Tm1 134.51(17) . 3_576
N2 Cu2 O10 90.2(2) . .
O6 Cu1 Tm1 45.10(14) . .
O6 Cu1 O8 83.5(2) . .
O3 Cu1 Tm1 139.96(15) . .
O3 Cu1 O6 98.5(2) . .
O3 Cu1 O2 172.1(2) . .
O3 Cu1 N1 86.2(2) . .
O3 Cu1 O8 87.2(2) . .
O2 Cu1 Tm1 43.47(14) . .
O2 Cu1 O6 81.6(2) . .
O2 Cu1 O8 100.6(2) . .
N1 Cu1 Tm1 132.40(17) . .
N1 Cu1 O6 170.9(2) . .
N1 Cu1 O2 92.6(2) . .
N1 Cu1 O8 104.6(3) . .
O8 Cu1 Tm1 74.43(15) . .
Cu3 O6 Tm1 100.5(2) . .
Cu3 O6 Cu1 118.7(3) . .
Cu1 O6 Tm1 97.9(2) . .
Cu3 O7 Tm1 103.2(2) . 3_576
Cu3 O7 Cu2 108.7(3) . .
Cu2 O7 Tm1 102.0(2) . 3_576
Cu2 O3 Cu1 119.7(2) . .
C10 O3 Cu2 107.6(4) . .
C10 O3 Cu1 109.4(4) . .
Cu1 O2 Tm1 99.93(18) . .
C2 O2 Tm1 122.7(5) . .
C2 O2 Cu1 121.1(5) . .
C20 O9 Tm1 131.1(6) . .
C9 N1 Cu1 106.6(4) . .
C8 N1 Cu1 113.9(5) . .
C8 N1 C9 113.8(6) . .
Cu2 O4 Tm1 102.1(2) . 3_576
C18 O4 Tm1 124.6(4) . 3_576
C18 O4 Cu2 122.1(5) . .
C3 O1 Tm1 116.0(4) . .
C3 O1 C1 114.7(6) . .
C1 O1 Tm1 128.8(5) . .
C17 O5 Tm1 117.3(4) . 3_576
C17 O5 C19 117.5(6) . .
C19 O5 Tm1 125.2(5) . 3_576
O2 C2 C3 117.0(8) . .
C7 C2 O2 122.4(8) . .
C7 C2 C3 120.5(8) . .
C22 O10 Cu2 120.7(6) . .
O3 C10 C11 108.4(6) . .
O3 C10 C9 109.3(6) . .
C9 C10 C11 114.1(7) . .
O4 C18 C17 117.1(7) . .
C13 C18 O4 123.8(7) . .
C13 C18 C17 119.0(7) . .
C16 C15 C14 121.4(8) . .
C12 N2 Cu2 112.1(5) . .
C12 N2 C11 114.4(6) . .
C11 N2 Cu2 106.3(5) . .
O5 C17 C18 114.2(7) . .
O5 C17 C16 123.9(7) . .
C16 C17 C18 121.8(8) . .
O1 C3 C2 115.5(7) . .
C4 C3 O1 123.5(8) . .
C4 C3 C2 121.0(9) . .
C4 C5 C6 121.3(9) . .
N2 C12 C13 113.2(7) . .
C18 C13 C12 120.5(7) . .
C18 C13 C14 119.8(8) . .
C14 C13 C12 119.6(8) . .
C22 O11 Tm1 141.6(5) 3_576 .
O9 C20 C21 117.5(8) . .
O8 C20 O9 124.3(8) . .
O8 C20 C21 118.2(8) . .
O10 C22 O11 124.7(8) . 3_576
O10 C22 C23 119.0(9) . .
O11 C22 C23 116.2(9) 3_576 .
C2 C7 C8 120.7(7) . .
C2 C7 C6 118.1(8) . .
C6 C7 C8 121.1(8) . .
N2 C11 C10 108.2(6) . .
C15 C14 C13 119.8(8) . .
C15 C16 C17 118.1(8) . .
C5 C4 C3 118.1(9) . .
N1 C9 C10 108.0(6) . .
N1 C8 C7 112.0(6) . .
O13 N3 O14 118.4(13) . .
O13 N3 O12 123.1(12) . .
O14 N3 O12 117.9(13) . .
C5 C6 C7 120.9(9) . .
O15 C24 C25 126.7(18) . .
C20 O8 Cu1 119.1(6) . .

loop_
_geom_bond_atom_site_label_1
_geom_bond_atom_site_label_2
_geom_bond_distance
_geom_bond_site_symmetry_2
Tm1 Cu3 3.3278(3) .
Tm1 Cu2 3.3112(10) 3_576
Tm1 Cu1 3.2946(10) .
Tm1 O6 2.356(5) .
Tm1 O7 2.311(5) 3_576
Tm1 O2 2.301(5) .
Tm1 O9 2.244(5) .
Tm1 O4 2.298(5) 3_576
Tm1 O1 2.500(5) .
Tm1 O5 2.528(5) 3_576
Tm1 O11 2.217(5) .
Cu3 Tm1 3.3278(3) 3_576
Cu3 O6 1.959(4) .
Cu3 O6 1.959(4) 3_576
Cu3 O7 1.925(5) 3_576
Cu3 O7 1.925(5) .
Cu2 Tm1 3.3112(10) 3_576
Cu2 O7 1.939(6) .
Cu2 O3 1.932(4) .
Cu2 O4 1.951(5) .
Cu2 O10 2.309(5) .
Cu2 N2 1.976(6) .
Cu1 O6 2.003(5) .
Cu1 O3 1.959(5) .
Cu1 O2 1.994(5) .
Cu1 N1 1.989(6) .
Cu1 O8 2.359(6) .
O7 Tm1 2.311(5) 3_576
O3 C10 1.452(8) .
O2 C2 1.373(9) .
O9 C20 1.254(9) .
N1 C9 1.481(9) .
N1 C8 1.467(8) .
O4 Tm1 2.298(5) 3_576
O4 C18 1.365(8) .
O1 C3 1.386(9) .
O1 C1 1.423(9) .
O5 Tm1 2.528(5) 3_576
O5 C17 1.378(9) .
O5 C19 1.432(9) .
C2 C3 1.396(11) .
C2 C7 1.369(11) .
O10 C22 1.210(10) .
C10 C11 1.508(10) .
C10 C9 1.492(9) .
C21 C20 1.496(11) .
C18 C17 1.397(10) .
C18 C13 1.361(10) .
C15 C14 1.374(11) .
C15 C16 1.370(11) .
N2 C12 1.480(9) .
N2 C11 1.487(9) .
C17 C16 1.392(10) .
C3 C4 1.380(10) .
C5 C4 1.369(12) .
C5 C6 1.377(11) .
C12 C13 1.491(10) .
C13 C14 1.413(10) .
O11 C22 1.277(9) 3_576
C20 O8 1.214(10) .
C22 O11 1.277(9) 3_576
C22 C23 1.496(11) .
O13 N3 1.218(13) .
C7 C8 1.479(11) .
C7 C6 1.390(11) .
N3 O14 1.250(12) .
N3 O12 1.285(13) .
O15 C24 1.325(14) .
C24 C25 1.365(9) .

loop_
_geom_torsion_atom_site_label_1
_geom_torsion_atom_site_label_2
_geom_torsion_atom_site_label_3
_geom_torsion_atom_site_label_4
_geom_torsion
_geom_torsion_site_symmetry_1
_geom_torsion_site_symmetry_4
Tm1 Cu3 O6 Tm1 180.0 3_576 .
Tm1 Cu3 O6 Cu1 74.9(3) 3_576 .
Tm1 Cu3 O6 Cu1 -105.1(3) . .
Tm1 Cu3 O7 Tm1 180.0 . 3_576
Tm1 Cu3 O7 Cu2 107.7(3) 3_576 .
Tm1 Cu3 O7 Cu2 -72.3(3) . .
Tm1 Cu2 O7 Cu3 -108.5(3) 3_576 .
Tm1 Cu2 O3 Cu1 -75.9(3) 3_576 .
Tm1 Cu2 O3 C10 158.5(4) 3_576 .
Tm1 Cu2 O4 C18 -145.0(6) 3_576 .
Tm1 Cu2 O10 C22 -6.7(7) 3_576 .
Tm1 Cu2 N2 C12 47.9(6) 3_576 .
Tm1 Cu2 N2 C11 173.5(4) 3_576 .
Tm1 Cu1 O6 Cu3 106.6(3) . .
Tm1 Cu1 O3 Cu2 32.7(4) . .
Tm1 Cu1 O3 C10 157.4(3) . .
Tm1 Cu1 O2 C2 -138.3(6) . .
Tm1 Cu1 N1 C9 174.0(3) . .
Tm1 Cu1 N1 C8 47.7(6) . .
Tm1 Cu1 O8 C20 40.0(7) . .
Tm1 O2 C2 C3 14.8(10) . .
Tm1 O2 C2 C7 -168.1(6) . .
Tm1 O9 C20 C21 166.0(6) . .
Tm1 O9 C20 O8 -15.4(15) . .
Tm1 O4 C18 C17 13.9(9) 3_576 .
Tm1 O4 C18 C13 -169.8(6) 3_576 .
Tm1 O1 C3 C2 -12.4(9) . .
Tm1 O1 C3 C4 167.7(7) . .
Tm1 O5 C17 C18 -10.2(9) 3_576 .
Tm1 O5 C17 C16 172.0(6) 3_576 .
Cu3 Tm1 Cu1 O6 -34.09(19) . .
Cu3 Tm1 Cu1 O3 -3.5(2) . .
Cu3 Tm1 Cu1 O2 -172.8(2) . .
Cu3 Tm1 Cu1 N1 158.1(2) . .
Cu3 Tm1 Cu1 O8 62.28(19) . .
Cu3 Tm1 O6 Cu1 121.3(3) . .
Cu3 Tm1 O2 Cu1 6.42(19) . .
Cu3 Tm1 O2 C2 143.8(5) . .
Cu3 Tm1 O9 C20 -28.0(7) . .
Cu3 Tm1 O1 C3 -41.6(7) . .
Cu3 Tm1 O1 C1 129.9(7) . .
Cu3 Tm1 O11 C22 22.8(10) . 3_576
Cu2 Tm1 Cu3 Tm1 -100.05(4) 3_576 3_576
Cu2 Tm1 Cu3 O6 -129.1(2) 3_576 .
Cu2 Tm1 Cu3 O6 50.9(2) 3_576 3_576
Cu2 Tm1 Cu3 O7 -140.7(2) 3_576 .
Cu2 Tm1 Cu3 O7 39.3(2) 3_576 3_576
Cu2 Tm1 Cu1 O6 -19.92(19) 3_576 .
Cu2 Tm1 Cu1 O3 10.7(2) 3_576 .
Cu2 Tm1 Cu1 O2 -158.6(2) 3_576 .
Cu2 Tm1 Cu1 N1 172.2(2) 3_576 .
Cu2 Tm1 Cu1 O8 76.45(19) 3_576 .
Cu2 Tm1 O6 Cu3 40.82(17) 3_576 .
Cu2 Tm1 O6 Cu1 162.08(17) 3_576 .
Cu2 Tm1 O2 Cu1 39.2(4) 3_576 .
Cu2 Tm1 O2 C2 176.5(4) 3_576 .
Cu2 Tm1 O9 C20 -76.9(8) 3_576 .
Cu2 Tm1 O1 C3 -176.2(4) 3_576 .
Cu2 Tm1 O1 C1 -4.7(8) 3_576 .
Cu2 Tm1 O11 C22 -10.4(9) 3_576 3_576
Cu2 O3 C10 C11 40.8(6) . .
Cu2 O3 C10 C9 165.8(5) . .
Cu2 O4 C18 C17 150.9(6) . .
Cu2 O4 C18 C13 -32.8(10) . .
Cu2 O10 C22 O11 15.1(13) . 3_576
Cu2 O10 C22 C23 -161.5(6) . .
Cu2 N2 C12 C13 -63.0(8) . .
Cu2 N2 C11 C10 35.6(7) . .
Cu1 Tm1 Cu3 Tm1 64.73(3) . 3_576
Cu1 Tm1 Cu3 O6 35.7(2) . .
Cu1 Tm1 Cu3 O6 -144.3(2) . 3_576
Cu1 Tm1 Cu3 O7 -155.9(2) . 3_576
Cu1 Tm1 Cu3 O7 24.1(2) . .
Cu1 Tm1 O6 Cu3 -121.3(3) . .
Cu1 Tm1 O2 C2 137.3(6) . .
Cu1 Tm1 O9 C20 35.7(7) . .
Cu1 Tm1 O1 C3 -2.3(5) . .
Cu1 Tm1 O1 C1 169.3(7) . .
Cu1 Tm1 O11 C22 101.4(10) . 3_576
Cu1 O3 C10 C11 -90.7(6) . .
Cu1 O3 C10 C9 34.3(7) . .
Cu1 O2 C2 C3 143.6(6) . .
Cu1 O2 C2 C7 -39.3(10) . .
Cu1 N1 C9 C10 40.5(7) . .
Cu1 N1 C8 C7 -64.7(8) . .
O6 Tm1 Cu3 Tm1 29.1(2) . 3_576
O6 Tm1 Cu3 O6 180.000(1) . 3_576
O6 Tm1 Cu3 O7 168.5(3) . 3_576
O6 Tm1 Cu3 O7 -11.5(3) . .
O6 Tm1 Cu1 O3 30.6(3) . .
O6 Tm1 Cu1 O2 -138.7(3) . .
O6 Tm1 Cu1 N1 -167.8(3) . .
O6 Tm1 Cu1 O8 96.4(3) . .
O6 Tm1 O2 Cu1 25.34(18) . .
O6 Tm1 O2 C2 162.7(6) . .
O6 Tm1 O9 C20 5.1(8) . .
O6 Tm1 O1 C3 11.1(6) . .
O6 Tm1 O1 C1 -177.4(7) . .
O6 Tm1 O11 C22 8.0(11) . 3_576
O6 Cu3 O6 Tm1 24(100) 3_576 .
O6 Cu3 O6 Cu1 -82(100) 3_576 .
O6 Cu3 O7 Tm1 -8.0(2) 3_576 3_576
O6 Cu3 O7 Tm1 172.0(2) . 3_576
O6 Cu3 O7 Cu2 99.7(3) 3_576 .
O6 Cu3 O7 Cu2 -80.3(3) . .
O6 Cu1 O3 Cu2 54.0(3) . .
O6 Cu1 O3 C10 178.8(4) . .
O6 Cu1 O2 Tm1 -28.2(2) . .
O6 Cu1 O2 C2 -166.5(5) . .
O6 Cu1 N1 C9 104.1(14) . .
O6 Cu1 N1 C8 -22.3(17) . .
O6 Cu1 O8 C20 85.1(8) . .
O7 Tm1 Cu3 Tm1 -139.4(2) 3_576 3_576
O7 Tm1 Cu3 O6 11.5(3) 3_576 3_576
O7 Tm1 Cu3 O6 -168.5(3) 3_576 .
O7 Tm1 Cu3 O7 180.0 3_576 .
O7 Tm1 Cu1 O6 -47.4(2) 3_576 .
O7 Tm1 Cu1 O3 -16.8(3) 3_576 .
O7 Tm1 Cu1 O2 173.9(3) 3_576 .
O7 Tm1 Cu1 N1 144.7(3) 3_576 .
O7 Tm1 Cu1 O8 48.9(2) 3_576 .
O7 Tm1 O6 Cu3 6.9(2) 3_576 .
O7 Tm1 O6 Cu1 128.2(2) 3_576 .
O7 Tm1 O2 Cu1 -8.0(3) 3_576 .
O7 Tm1 O2 C2 129.3(5) 3_576 .
O7 Tm1 O9 C20 -62.8(7) 3_576 .
O7 Tm1 O1 C3 -112.8(6) 3_576 .
O7 Tm1 O1 C1 58.7(8) 3_576 .
O7 Tm1 O11 C22 23.6(9) 3_576 3_576
O7 Cu3 O6 Tm1 172.2(2) . .
O7 Cu3 O6 Tm1 -7.8(2) 3_576 .
O7 Cu3 O6 Cu1 -112.9(3) 3_576 .
O7 Cu3 O6 Cu1 67.1(3) . .
O7 Cu3 O7 Tm1 47(100) 3_576 3_576
O7 Cu3 O7 Cu2 154(100) 3_576 .
O7 Cu2 O3 Cu1 -66.9(3) . .
O7 Cu2 O3 C10 167.5(4) . .
O7 Cu2 O4 Tm1 -23.1(2) . 3_576
O7 Cu2 O4 C18 -168.1(5) . .
O7 Cu2 O10 C22 34.7(7) . .
O7 Cu2 N2 C12 -12(3) . .
O7 Cu2 N2 C11 114(3) . .
O3 Cu2 O7 Tm1 -171.1(2) . 3_576
O3 Cu2 O7 Cu3 80.4(3) . .
O3 Cu2 O4 Tm1 -98.0(9) . 3_576
O3 Cu2 O4 C18 117.1(9) . .
O3 Cu2 O10 C22 130.1(7) . .
O3 Cu2 N2 C12 -136.7(5) . .
O3 Cu2 N2 C11 -11.0(5) . .
O3 Cu1 O6 Tm1 -160.66(18) . .
O3 Cu1 O6 Cu3 -54.0(3) . .
O3 Cu1 O2 Tm1 -119.7(15) . .
O3 Cu1 O2 C2 102.1(16) . .
O3 Cu1 N1 C9 -17.7(5) . .
O3 Cu1 N1 C8 -144.1(5) . .
O3 Cu1 O8 C20 -176.0(8) . .
O3 C10 C11 N2 -51.4(8) . .
O3 C10 C9 N1 -50.0(8) . .
O2 Tm1 Cu3 Tm1 60.40(13) . 3_576
O2 Tm1 Cu3 O6 -148.7(3) . 3_576
O2 Tm1 Cu3 O6 31.3(3) . .
O2 Tm1 Cu3 O7 19.8(3) . .
O2 Tm1 Cu3 O7 -160.2(3) . 3_576
O2 Tm1 Cu1 O6 138.7(3) . .
O2 Tm1 Cu1 O3 169.3(3) . .
O2 Tm1 Cu1 N1 -29.1(3) . .
O2 Tm1 Cu1 O8 -124.9(3) . .
O2 Tm1 O6 Cu3 -146.3(3) . .
O2 Tm1 O6 Cu1 -25.07(17) . .
O2 Tm1 O9 C20 72.4(7) . .
O2 Tm1 O1 C3 14.0(5) . .
O2 Tm1 O1 C1 -174.5(8) . .
O2 Tm1 O11 C22 172.6(8) . 3_576
O2 Cu1 O6 Tm1 27.32(18) . .
O2 Cu1 O6 Cu3 133.9(3) . .
O2 Cu1 O3 Cu2 144.3(14) . .
O2 Cu1 O3 C10 -91.0(16) . .
O2 Cu1 N1 C9 154.4(5) . .
O2 Cu1 N1 C8 28.1(5) . .
O2 Cu1 O8 C20 5.0(8) . .
O2 C2 C3 O1 -0.2(11) . .
O2 C2 C3 C4 179.8(7) . .
O2 C2 C7 C8 2.8(13) . .
O2 C2 C7 C6 179.0(7) . .
O9 Tm1 Cu3 Tm1 138.54(14) . 3_576
O9 Tm1 Cu3 O6 -70.5(3) . 3_576
O9 Tm1 Cu3 O6 109.5(3) . .
O9 Tm1 Cu3 O7 -82.1(3) . 3_576
O9 Tm1 Cu3 O7 97.9(3) . .
O9 Tm1 Cu1 O6 -122.6(2) . .
O9 Tm1 Cu1 O3 -92.0(3) . .
O9 Tm1 Cu1 O2 98.6(3) . .
O9 Tm1 Cu1 N1 69.5(3) . .
O9 Tm1 Cu1 O8 -26.3(2) . .
O9 Tm1 O6 Cu3 -68.4(2) . .
O9 Tm1 O6 Cu1 52.9(2) . .
O9 Tm1 O2 Cu1 -71.8(2) . .
O9 Tm1 O2 C2 65.5(5) . .
O9 Tm1 O1 C3 -70.5(5) . .
O9 Tm1 O1 C1 101.0(7) . .
O9 Tm1 O11 C22 100.9(9) . 3_576
O9 C20 O8 Cu1 -31.5(14) . .
N1 Cu1 O6 Tm1 78.4(15) . .
N1 Cu1 O6 Cu3 -175.0(13) . .
N1 Cu1 O3 Cu2 -133.8(3) . .
N1 Cu1 O3 C10 -9.1(4) . .
N1 Cu1 O2 Tm1 158.9(2) . .
N1 Cu1 O2 C2 20.6(5) . .
N1 Cu1 O8 C20 -90.6(8) . .
O4 Tm1 Cu3 Tm1 -64.57(13) 3_576 3_576
O4 Tm1 Cu3 O6 86.4(3) 3_576 3_576
O4 Tm1 Cu3 O6 -93.6(3) 3_576 .
O4 Tm1 Cu3 O7 -105.2(3) 3_576 .
O4 Tm1 Cu3 O7 74.8(3) 3_576 3_576
O4 Tm1 Cu1 O6 18.7(2) 3_576 .
O4 Tm1 Cu1 O3 49.3(3) 3_576 .
O4 Tm1 Cu1 O2 -120.0(2) 3_576 .
O4 Tm1 Cu1 N1 -149.2(3) 3_576 .
O4 Tm1 Cu1 O8 115.0(2) 3_576 .
O4 Tm1 O6 Cu3 76.4(2) 3_576 .
O4 Tm1 O6 Cu1 -162.4(2) 3_576 .
O4 Tm1 O2 Cu1 79.9(2) 3_576 .
O4 Tm1 O2 C2 -142.7(5) 3_576 .
O4 Tm1 O9 C20 -67.0(8) 3_576 .
O4 Tm1 O1 C3 131.2(5) 3_576 .
O4 Tm1 O1 C1 -57.3(8) 3_576 .
O4 Tm1 O11 C22 -43.5(9) 3_576 3_576
O4 Cu2 O7 Tm1 23.0(2) . 3_576
O4 Cu2 O7 Cu3 -85.6(3) . .
O4 Cu2 O3 Cu1 6.3(11) . .
O4 Cu2 O3 C10 -119.3(9) . .
O4 Cu2 O10 C22 -46.7(7) . .
O4 Cu2 N2 C12 29.1(5) . .
O4 Cu2 N2 C11 154.8(5) . .
O4 C18 C17 O5 -1.0(10) . .
O4 C18 C17 C16 176.8(7) . .
O4 C18 C13 C12 0.0(12) . .
O4 C18 C13 C14 -178.4(7) . .
O1 Tm1 Cu3 Tm1 109.9(3) . 3_576
O1 Tm1 Cu3 O6 80.9(3) . .
O1 Tm1 Cu3 O6 -99.1(3) . 3_576
O1 Tm1 Cu3 O7 -110.7(4) . 3_576
O1 Tm1 Cu3 O7 69.3(4) . .
O1 Tm1 Cu1 O6 164.0(2) . .
O1 Tm1 Cu1 O3 -165.3(3) . .
O1 Tm1 Cu1 O2 25.3(2) . .
O1 Tm1 Cu1 N1 -3.8(3) . .
O1 Tm1 Cu1 O8 -99.6(2) . .
O1 Tm1 O6 Cu3 -143.5(2) . .
O1 Tm1 O6 Cu1 -22.2(3) . .
O1 Tm1 O2 Cu1 -152.4(3) . .
O1 Tm1 O2 C2 -15.1(5) . .
O1 Tm1 O9 C20 139.7(8) . .
O1 Tm1 O11 C22 178.3(10) . 3_576
O1 C3 C4 C5 179.1(8) . .
O5 Tm1 Cu3 Tm1 -26.04(16) 3_576 3_576
O5 Tm1 Cu3 O6 124.9(3) 3_576 3_576
O5 Tm1 Cu3 O6 -55.1(3) 3_576 .
O5 Tm1 Cu3 O7 113.4(3) 3_576 3_576
O5 Tm1 Cu3 O7 -66.6(3) 3_576 .
O5 Tm1 Cu1 O6 87.3(2) 3_576 .
O5 Tm1 Cu1 O3 117.9(3) 3_576 .
O5 Tm1 Cu1 O2 -51.4(2) 3_576 .
O5 Tm1 Cu1 N1 -80.5(3) 3_576 .
O5 Tm1 Cu1 O8 -176.3(2) 3_576 .
O5 Tm1 O6 Cu3 136.7(2) 3_576 .
O5 Tm1 O6 Cu1 -102.0(2) 3_576 .
O5 Tm1 O2 Cu1 130.8(2) 3_576 .
O5 Tm1 O2 C2 -91.9(6) 3_576 .
O5 Tm1 O9 C20 125.0(7) 3_576 .
O5 Tm1 O1 C3 102.3(5) 3_576 .
O5 Tm1 O1 C1 -86.2(7) 3_576 .
O5 Tm1 O11 C22 -107.7(9) 3_576 3_576
O5 C17 C16 C15 178.7(8) . .
C2 C3 C4 C5 -0.9(14) . .
C2 C7 C8 N1 53.4(11) . .
C2 C7 C6 C5 3.8(13) . .
O10 Cu2 O7 Tm1 -73.5(2) . 3_576
O10 Cu2 O7 Cu3 178.0(2) . .
O10 Cu2 O3 Cu1 -161.2(3) . .
O10 Cu2 O3 C10 73.2(4) . .
O10 Cu2 O4 Tm1 69.5(2) . 3_576
O10 Cu2 O4 C18 -75.5(5) . .
O10 Cu2 N2 C12 126.1(5) . .
O10 Cu2 N2 C11 -108.2(5) . .
C21 C20 O8 Cu1 147.2(7) . .
C18 C17 C16 C15 1.1(12) . .
C18 C13 C14 C15 2.5(12) . .
N2 Cu2 O7 Tm1 64(3) . 3_576
N2 Cu2 O7 Cu3 -44(3) . .
N2 Cu2 O3 Cu1 108.9(3) . .
N2 Cu2 O3 C10 -16.7(5) . .
N2 Cu2 O4 Tm1 160.3(2) . 3_576
N2 Cu2 O4 C18 15.3(6) . .
N2 Cu2 O10 C22 -141.8(7) . .
N2 C12 C13 C18 52.6(10) . .
N2 C12 C13 C14 -129.0(7) . .
C17 C18 C13 C12 176.3(7) . .
C17 C18 C13 C14 -2.1(12) . .
C3 C2 C7 C8 179.9(8) . .
C3 C2 C7 C6 -4.0(13) . .
C12 N2 C11 C10 159.8(6) . .
C12 C13 C14 C15 -175.9(7) . .
C13 C18 C17 O5 -177.5(7) . .
C13 C18 C17 C16 0.3(12) . .
O11 Tm1 Cu3 Tm1 -138.07(17) . 3_576
O11 Tm1 Cu3 O6 -167.1(3) . .
O11 Tm1 Cu3 O6 12.9(3) . 3_576
O11 Tm1 Cu3 O7 1.3(3) . 3_576
O11 Tm1 Cu3 O7 -178.7(3) . .
O11 Tm1 Cu1 O6 -123.1(4) . .
O11 Tm1 Cu1 O3 -92.5(4) . .
O11 Tm1 Cu1 O2 98.2(4) . .
O11 Tm1 Cu1 N1 69.0(4) . .
O11 Tm1 Cu1 O8 -26.8(4) . .
O11 Tm1 O6 Cu3 23.4(5) . .
O11 Tm1 O6 Cu1 144.7(3) . .
O11 Tm1 O2 Cu1 -146.3(2) . .
O11 Tm1 O2 C2 -9.0(7) . .
O11 Tm1 O9 C20 -144.5(8) . .
O11 Tm1 O1 C3 -162.1(6) . .
O11 Tm1 O1 C1 9.4(7) . .
C7 C2 C3 O1 -177.4(7) . .
C7 C2 C3 C4 2.6(14) . .
C11 C10 C9 N1 71.6(8) . .
C11 N2 C12 C13 176.0(7) . .
C14 C15 C16 C17 -0.7(12) . .
C16 C15 C14 C13 -1.1(12) . .
C4 C5 C6 C7 -2.2(14) . .
C9 N1 C8 C7 172.8(7) . .
C9 C10 C11 N2 -173.5(6) . .
C8 N1 C9 C10 166.9(6) . .
C8 C7 C6 C5 180.0(8) . .
C6 C5 C4 C3 0.7(14) . .
C6 C7 C8 N1 -122.6(8) . .
C1 O1 C3 C2 174.9(8) . .
C1 O1 C3 C4 -5.1(12) . .
C19 O5 C17 C18 168.3(8) . .
C19 O5 C17 C16 -9.4(12) . .
O8 Cu1 O6 Tm1 -74.5(2) . .
O8 Cu1 O6 Cu3 32.1(3) . .
O8 Cu1 O3 Cu2 -28.9(3) . .
O8 Cu1 O3 C10 95.8(4) . .
O8 Cu1 O2 Tm1 53.5(3) . .
O8 Cu1 O2 C2 -84.8(5) . .
O8 Cu1 N1 C9 -103.9(5) . .
O8 Cu1 N1 C8 129.8(5) . .

loop_
_platon_squeeze_void_nr
_platon_squeeze_void_average_x
_platon_squeeze_void_average_y
_platon_squeeze_void_average_z
_platon_squeeze_void_volume
_platon_squeeze_void_count_electrons
_platon_squeeze_void_content
1 0.000 0.000 0.000 375 62 ' '
2 0.000 0.500 0.500 375 62 ' '
